data_7003178
loop_
_publ_author_name
'Amoroso, Angelo J.'
'Burrows, Miles W.'
'Coles, Simon J.'
'Haigh, Robert'
'Farley, Robert D.'
'Hursthouse, Michael B.'
'Jones, Mark'
'Malik, K. M. Abdul'
'Murphy, Damien M.'

_publ_section_title
;
 The synthesis and structure of terpyridine-N-oxide complexes of
 copper(ii) perchlorate
;
_journal_issue 4
_journal_name_full 'Dalton Transactions'
_journal_page_first 506
_journal_page_last 513
_journal_paper_doi 10.1039/b713444d
_journal_year 2008
_chemical_formula_sum 'C34 H29 Cl2 Cu N8 O14.5'
_chemical_formula_weight 916.09
_chemical_name_systematic
;
?
;
_space_group_IT_number 19
_symmetry_cell_setting orthorhombic
_symmetry_space_group_name_Hall 'P 2ac 2ab'
_symmetry_space_group_name_H-M 'P 21 21 21'
_atom_sites_solution_hydrogens geom
_atom_sites_solution_primary direct
_atom_sites_solution_secondary difmap
_audit_creation_method SHELXL-97
_cell_angle_alpha 90.00
_cell_angle_beta 90.00
_cell_angle_gamma 90.00
_cell_formula_units_Z 8
_cell_length_a 13.189(3)
_cell_length_b 23.155(5)
_cell_length_c 24.749(5)
_cell_measurement_reflns_used 23248
_cell_measurement_temperature 150(2)
_cell_measurement_theta_max 27.48
_cell_measurement_theta_min 2.91
_cell_volume 7558(3)
_computing_cell_refinement 'DENZO (Otwinowski & Minor, 1997) & COLLECT (Hooft, 1998)'
_computing_data_collection 'DENZO (Otwinowski & Minor, 1997) & COLLECT (Hooft, 1998)'
_computing_data_reduction 'DENZO (Otwinowski & Minor, 1997) & COLLECT (Hooft, 1998)'
_computing_structure_refinement 'SHELXL-97 (Sheldrick, 1997)'
_computing_structure_solution 'SHELXS-97 (Sheldrick, 1997)'
_diffrn_ambient_temperature 150(2)
_diffrn_detector_area_resol_mean 9.091
_diffrn_measured_fraction_theta_full 0.972
_diffrn_measured_fraction_theta_max 0.972
_diffrn_measurement_device_type 'Nonius KappaCCD Area Detector'
_diffrn_measurement_method '\f and \w scans'
_diffrn_radiation_monochromator graphite
_diffrn_radiation_source 'Nonius FR591 rotating anode'
_diffrn_radiation_type MoK\a
_diffrn_radiation_wavelength 0.71073
_diffrn_reflns_av_R_equivalents 0.0639
_diffrn_reflns_av_sigmaI/netI 0.1426
_diffrn_reflns_limit_h_max 17
_diffrn_reflns_limit_h_min -17
_diffrn_reflns_limit_k_max 30
_diffrn_reflns_limit_k_min -24
_diffrn_reflns_limit_l_max 32
_diffrn_reflns_limit_l_min -32
_diffrn_reflns_number 32866
_diffrn_reflns_theta_full 27.48
_diffrn_reflns_theta_max 27.48
_diffrn_reflns_theta_min 2.91
_exptl_absorpt_coefficient_mu 0.802
_exptl_absorpt_correction_T_max 0.9686
_exptl_absorpt_correction_T_min 0.9241
_exptl_absorpt_correction_type multi-scan
_exptl_absorpt_process_details 'SORTAV (Blessing, 1997)'
_exptl_crystal_colour yellow
_exptl_crystal_density_diffrn 1.610
_exptl_crystal_density_method 'not measured'
_exptl_crystal_description prism
_exptl_crystal_F_000 3744
_exptl_crystal_size_max 0.10
_exptl_crystal_size_mid 0.08
_exptl_crystal_size_min 0.04
_refine_diff_density_max 0.669
_refine_diff_density_min -0.499
_refine_diff_density_rms 0.086
_refine_ls_abs_structure_details 'Flack H D (1983), Acta Cryst. A39, 876-881'
_refine_ls_abs_structure_Flack -0.019(13)
_refine_ls_extinction_method none
_refine_ls_goodness_of_fit_ref 0.990
_refine_ls_hydrogen_treatment constr
_refine_ls_matrix_type full
_refine_ls_number_parameters 1092
_refine_ls_number_reflns 16055
_refine_ls_number_restraints 3
_refine_ls_restrained_S_all 0.990
_refine_ls_R_factor_all 0.1316
_refine_ls_R_factor_gt 0.0627
_refine_ls_shift/su_max 0.048
_refine_ls_shift/su_mean 0.027
_refine_ls_structure_factor_coef Fsqd
_refine_ls_weighting_details 'calc w=1/[\s^2^(Fo^2^)+(0.0708P)^2^+0.0000P] where P=(Fo^2^+2Fc^2^)/3'
_refine_ls_weighting_scheme calc
_refine_ls_wR_factor_gt 0.1327
_refine_ls_wR_factor_ref 0.1558
_reflns_number_gt 9573
_reflns_number_total 16055
_reflns_threshold_expression >2sigma(I)
_cod_data_source_file b713444d.txt
_cod_data_source_block 01src109
_cod_depositor_comments
;
The following automatic conversions were performed:
'_symmetry_cell_setting' value 'Orthorhombic' changed to 'orthorhombic'
according to '/home/saulius/struct/CIF-dictionaries/cif_core.dic'
dictionary named 'cif_core.dic' version 2.4.1 from 2010-06-29.

Automatic conversion script
Id: cif_fix_enum 1527 2010-12-29 10:47:43Z saulius 
;
_cod_original_sg_symbol_H-M P2(1)2(1)2(1)
_cod_original_formula_sum 'C34 H29 Cl2 Cu N8 O14.50'
_cod_database_code 7003178

loop_
_symmetry_equiv_pos_as_xyz
'x, y, z'
'-x+1/2, -y, z+1/2'
'-x, y+1/2, -z+1/2'
'x+1/2, -y+1/2, -z'

loop_
_atom_site_label
_atom_site_type_symbol
_atom_site_fract_x
_atom_site_fract_y
_atom_site_fract_z
_atom_site_U_iso_or_equiv
_atom_site_adp_type
_atom_site_occupancy
_atom_site_symmetry_multiplicity
_atom_site_calc_flag
_atom_site_refinement_flags
_atom_site_disorder_assembly
_atom_site_disorder_group
C61 C 0.1059(8) 0.0736(4) 0.9984(3) 0.083(3) Uani 1 1 d . . .
H61A H 0.0813 0.0363 1.0117 0.125 Uiso 1 1 calc R . .
H61B H 0.1768 0.0697 0.9871 0.125 Uiso 1 1 calc R . .
H61C H 0.0646 0.0858 0.9675 0.125 Uiso 1 1 calc R . .
C62 C 0.0983(7) 0.1175(4) 1.0422(4) 0.063(2) Uani 1 1 d . . .
C63 C 0.6287(8) 0.0151(5) 0.7824(4) 0.086(3) Uani 1 1 d . . .
H63A H 0.6977 0.0210 0.7689 0.129 Uiso 1 1 calc R . .
H63B H 0.5954 -0.0151 0.7611 0.129 Uiso 1 1 calc R . .
H63C H 0.6313 0.0034 0.8204 0.129 Uiso 1 1 calc R . .
C64 C 0.5726(7) 0.0678(7) 0.7776(3) 0.090(4) Uani 1 1 d . . .
C65 C 0.4733(7) 0.6674(4) 0.8502(3) 0.074(3) Uani 1 1 d . . .
H65A H 0.4758 0.6260 0.8583 0.111 Uiso 1 1 calc R . .
H65B H 0.5363 0.6790 0.8322 0.111 Uiso 1 1 calc R . .
H65C H 0.4156 0.6754 0.8265 0.111 Uiso 1 1 calc R . .
C66 C 0.4621(6) 0.6996(3) 0.9000(3) 0.0482(19) Uani 1 1 d . . .
C67 C 0.3866(14) 0.7701(6) 0.7226(7) 0.164(7) Uani 1 1 d . . .
H67A H 0.3993 0.7667 0.7614 0.246 Uiso 1 1 calc R . .
H67B H 0.4363 0.7965 0.7065 0.246 Uiso 1 1 calc R . .
H67C H 0.3927 0.7320 0.7057 0.246 Uiso 1 1 calc R . .
C68 C 0.2856(18) 0.7923(5) 0.7138(5) 0.117(5) Uani 1 1 d . . .
N13 N 0.0890(8) 0.1478(4) 1.0768(3) 0.099(3) Uani 1 1 d . . .
N14 N 0.5320(8) 0.1095(7) 0.7724(4) 0.166(7) Uani 1 1 d . . .
N15 N 0.4494(6) 0.7247(3) 0.9371(3) 0.067(2) Uani 1 1 d . . .
N16 N 0.1960(12) 0.8081(5) 0.7074(6) 0.143(5) Uani 1 1 d . . .
O29 O 0.7605(6) 0.7438(4) 0.8946(5) 0.128(3) Uani 1 1 d D . .
H29A H 0.772(9) 0.7021(12) 0.886(6) 0.192 Uiso 1 1 d D . .
H29B H 0.698(6) 0.743(5) 0.917(6) 0.192 Uiso 1 1 d D . .
C1 C 0.8012(5) 0.9311(3) 0.9064(3) 0.0349(15) Uani 1 1 d . . .
H1 H 0.8028 0.9570 0.8766 0.042 Uiso 1 1 calc R . .
C2 C 0.8874(5) 0.9012(3) 0.9207(2) 0.0323(14) Uani 1 1 d . . .
H2 H 0.9489 0.9073 0.9015 0.039 Uiso 1 1 calc R . .
C3 C 0.8844(5) 0.8628(3) 0.9625(2) 0.0352(14) Uani 1 1 d . . .
H3 H 0.9438 0.8423 0.9725 0.042 Uiso 1 1 calc R . .
C4 C 0.7939(4) 0.8538(3) 0.9906(2) 0.0310(14) Uani 1 1 d . . .
H4 H 0.7907 0.8260 1.0187 0.037 Uiso 1 1 calc R . .
C5 C 0.7098(4) 0.8854(3) 0.9771(2) 0.0291(14) Uani 1 1 d . . .
C6 C 0.6113(5) 0.8788(3) 1.0040(2) 0.0298(13) Uani 1 1 d . . .
C7 C 0.5599(5) 0.8267(3) 1.0054(2) 0.0391(16) Uani 1 1 d . . .
H7 H 0.5873 0.7937 0.9879 0.047 Uiso 1 1 calc R . .
C8 C 0.4679(5) 0.8230(3) 1.0325(3) 0.0394(16) Uani 1 1 d . . .
H8 H 0.4340 0.7869 1.0357 0.047 Uiso 1 1 calc R . .
C9 C 0.4263(5) 0.8722(3) 1.0548(2) 0.0378(17) Uani 1 1 d . . .
H9 H 0.3620 0.8701 1.0720 0.045 Uiso 1 1 calc R . .
C10 C 0.4761(4) 0.9237(3) 1.0524(2) 0.0311(15) Uani 1 1 d . . .
C11 C 0.4360(4) 0.9779(3) 1.0732(2) 0.0307(14) Uani 1 1 d . . .
C12 C 0.4079(5) 0.9856(3) 1.1282(2) 0.0413(17) Uani 1 1 d . . .
H12 H 0.4147 0.9547 1.1532 0.050 Uiso 1 1 calc R . .
C13 C 0.3715(5) 1.0372(3) 1.1447(3) 0.0472(19) Uani 1 1 d . . .
H13 H 0.3511 1.0422 1.1812 0.057 Uiso 1 1 calc R . .
C14 C 0.3639(5) 1.0825(3) 1.1091(2) 0.0453(18) Uani 1 1 d . . .
H14 H 0.3421 1.1193 1.1216 0.054 Uiso 1 1 calc R . .
C15 C 0.3878(5) 1.0748(3) 1.0551(3) 0.0408(16) Uani 1 1 d . . .
H15 H 0.3798 1.1057 1.0302 0.049 Uiso 1 1 calc R . .
C16 C 0.4125(5) 1.0885(3) 0.8881(2) 0.0349(16) Uani 1 1 d . . .
H16 H 0.4034 1.0509 0.8736 0.042 Uiso 1 1 calc R . .
C17 C 0.3318(5) 1.1261(3) 0.8902(2) 0.0418(17) Uani 1 1 d . . .
H17 H 0.2666 1.1144 0.8782 0.050 Uiso 1 1 calc R . .
C18 C 0.3477(5) 1.1822(4) 0.9105(3) 0.056(2) Uani 1 1 d . . .
H18 H 0.2935 1.2092 0.9118 0.067 Uiso 1 1 calc R . .
C19 C 0.4421(5) 1.1971(3) 0.9284(3) 0.0460(19) Uani 1 1 d . . .
H19 H 0.4539 1.2352 0.9413 0.055 Uiso 1 1 calc R . .
C20 C 0.5208(5) 1.1578(3) 0.9282(2) 0.0315(15) Uani 1 1 d . . .
C21 C 0.6248(5) 1.1711(3) 0.9464(2) 0.0347(15) Uani 1 1 d . . .
C22 C 0.6776(5) 1.2187(3) 0.9275(2) 0.0377(16) Uani 1 1 d . . .
H22 H 0.6472 1.2437 0.9017 0.045 Uiso 1 1 calc R . .
C23 C 0.7754(5) 1.2300(3) 0.9464(3) 0.0419(17) Uani 1 1 d . . .
H23 H 0.8121 1.2628 0.9343 0.050 Uiso 1 1 calc R . .
C24 C 0.8174(5) 1.1915(3) 0.9835(2) 0.0347(15) Uani 1 1 d . . .
H24 H 0.8849 1.1971 0.9958 0.042 Uiso 1 1 calc R . .
C25 C 0.7621(4) 1.1456(3) 1.0025(2) 0.0308(15) Uani 1 1 d . . .
C26 C 0.8022(4) 1.1038(3) 1.0430(2) 0.0283(14) Uani 1 1 d . . .
C27 C 0.8306(4) 1.1172(3) 1.0943(2) 0.0358(16) Uani 1 1 d . . .
H27 H 0.8244 1.1559 1.1065 0.043 Uiso 1 1 calc R . .
C28 C 0.8681(5) 1.0759(3) 1.1288(3) 0.0449(18) Uani 1 1 d . . .
H28 H 0.8889 1.0858 1.1644 0.054 Uiso 1 1 calc R . .
C29 C 0.8747(5) 1.0206(3) 1.1108(2) 0.0410(17) Uani 1 1 d . . .
H29 H 0.8982 0.9912 1.1345 0.049 Uiso 1 1 calc R . .
C30 C 0.8474(4) 1.0061(3) 1.0577(3) 0.0368(15) Uani 1 1 d . . .
H30 H 0.8538 0.9675 1.0451 0.044 Uiso 1 1 calc R . .
C31 C 0.3563(5) 0.9520(3) 0.7484(3) 0.0371(16) Uani 1 1 d . . .
H31 H 0.3625 0.9213 0.7737 0.045 Uiso 1 1 calc R . .
C32 C 0.3916(5) 0.9445(3) 0.6975(3) 0.0423(16) Uani 1 1 d . . .
H32 H 0.4241 0.9094 0.6876 0.051 Uiso 1 1 calc R . .
C33 C 0.3799(5) 0.9890(3) 0.6593(3) 0.0427(17) Uani 1 1 d . . .
H33 H 0.4023 0.9839 0.6231 0.051 Uiso 1 1 calc R . .
C34 C 0.3362(4) 1.0392(3) 0.6749(3) 0.0338(15) Uani 1 1 d . . .
H34 H 0.3310 1.0704 0.6501 0.041 Uiso 1 1 calc R . .
C35 C 0.2992(5) 1.0452(3) 0.7265(2) 0.0330(15) Uani 1 1 d . . .
C36 C 0.2483(5) 1.0973(3) 0.7467(2) 0.0335(15) Uani 1 1 d . . .
C37 C 0.2950(5) 1.1521(3) 0.7457(3) 0.0427(17) Uani 1 1 d . . .
H37 H 0.3622 1.1565 0.7325 0.051 Uiso 1 1 calc R . .
C38 C 0.2408(6) 1.1992(3) 0.7644(3) 0.0472(18) Uani 1 1 d . . .
H38 H 0.2704 1.2366 0.7632 0.057 Uiso 1 1 calc R . .
C39 C 0.1452(5) 1.1925(3) 0.7846(3) 0.0388(16) Uani 1 1 d . . .
H39 H 0.1092 1.2250 0.7979 0.047 Uiso 1 1 calc R . .
C40 C 0.1000(5) 1.1376(3) 0.7857(2) 0.0296(14) Uani 1 1 d . . .
C41 C -0.0001(4) 1.1270(3) 0.8088(2) 0.0276(14) Uani 1 1 d . . .
C42 C -0.0861(5) 1.1566(3) 0.7925(2) 0.0363(16) Uani 1 1 d . . .
H42 H -0.0821 1.1850 0.7648 0.044 Uiso 1 1 calc R . .
C43 C -0.1795(5) 1.1442(3) 0.8176(3) 0.0429(17) Uani 1 1 d . . .
H43 H -0.2403 1.1621 0.8057 0.052 Uiso 1 1 calc R . .
C44 C -0.1807(5) 1.1046(3) 0.8605(2) 0.0356(16) Uani 1 1 d . . .
H44 H -0.2424 1.0959 0.8786 0.043 Uiso 1 1 calc R . .
C45 C -0.0933(5) 1.0792(3) 0.8757(2) 0.0308(15) Uani 1 1 d . . .
H45 H -0.0943 1.0533 0.9055 0.037 Uiso 1 1 calc R . .
C46 C -0.1133(4) 0.9957(3) 0.7206(2) 0.0325(14) Uani 1 1 d . . .
H46 H -0.1262 1.0344 0.7316 0.039 Uiso 1 1 calc R . .
C47 C -0.1317(4) 0.9796(3) 0.6678(2) 0.0390(16) Uani 1 1 d . . .
H47 H -0.1570 1.0069 0.6425 0.047 Uiso 1 1 calc R . .
C48 C -0.1127(5) 0.9229(3) 0.6518(2) 0.0443(17) Uani 1 1 d . . .
H48 H -0.1252 0.9110 0.6157 0.053 Uiso 1 1 calc R . .
C49 C -0.0747(4) 0.8834(3) 0.6901(2) 0.0371(16) Uani 1 1 d . . .
H49 H -0.0620 0.8444 0.6801 0.044 Uiso 1 1 calc R . .
C50 C -0.0563(4) 0.9017(3) 0.7419(2) 0.0294(14) Uani 1 1 d . . .
C51 C -0.0145(4) 0.8633(3) 0.7836(2) 0.0296(14) Uani 1 1 d . . .
C52 C -0.0634(5) 0.8137(3) 0.8011(2) 0.0366(15) Uani 1 1 d . . .
H52 H -0.1271 0.8033 0.7860 0.044 Uiso 1 1 calc R . .
C53 C -0.0201(5) 0.7795(3) 0.8400(3) 0.0425(17) Uani 1 1 d . . .
H53 H -0.0534 0.7456 0.8521 0.051 Uiso 1 1 calc R . .
C54 C 0.0724(5) 0.7952(3) 0.8612(3) 0.0421(17) Uani 1 1 d . . .
H54 H 0.1036 0.7713 0.8876 0.051 Uiso 1 1 calc R . .
C55 C 0.1199(5) 0.8445(2) 0.8449(2) 0.0285(14) Uani 1 1 d . . .
C56 C 0.2173(4) 0.8644(3) 0.8660(2) 0.0302(15) Uani 1 1 d . . .
C57 C 0.3030(5) 0.8312(3) 0.8655(3) 0.0400(17) Uani 1 1 d . . .
H57 H 0.3005 0.7931 0.8511 0.048 Uiso 1 1 calc R . .
C58 C 0.3941(5) 0.8526(3) 0.8857(3) 0.0424(16) Uani 1 1 d . . .
H58 H 0.4549 0.8307 0.8836 0.051 Uiso 1 1 calc R . .
C59 C 0.3930(5) 0.9072(3) 0.9092(2) 0.0380(15) Uani 1 1 d . . .
H59 H 0.4535 0.9223 0.9244 0.046 Uiso 1 1 calc R . .
C60 C 0.3069(5) 0.9391(3) 0.9107(2) 0.0307(15) Uani 1 1 d . . .
H60 H 0.3078 0.9764 0.9265 0.037 Uiso 1 1 calc R . .
N1 N 0.7141(4) 0.9238(2) 0.93470(18) 0.0277(11) Uani 1 1 d . . .
N2 N 0.5701(4) 0.9264(2) 1.02860(19) 0.0317(12) Uani 1 1 d . . .
N3 N 0.4223(3) 1.0233(2) 1.03851(19) 0.0325(12) Uani 1 1 d . . .
N4 N 0.5056(3) 1.1049(2) 0.90661(18) 0.0289(12) Uani 1 1 d . . .
N5 N 0.6660(4) 1.1376(2) 0.98579(18) 0.0282(12) Uani 1 1 d . . .
N6 N 0.8119(4) 1.0478(2) 1.02478(19) 0.0318(12) Uani 1 1 d . . .
N7 N 0.3128(3) 1.0017(2) 0.7638(2) 0.0315(12) Uani 1 1 d . . .
N8 N 0.1506(4) 1.0921(2) 0.76376(18) 0.0282(12) Uani 1 1 d . . .
N9 N -0.0054(4) 1.0889(2) 0.85064(18) 0.0280(12) Uani 1 1 d . . .
N10 N -0.0772(3) 0.9571(2) 0.75668(18) 0.0264(11) Uani 1 1 d . . .
N11 N 0.0760(4) 0.8767(2) 0.80441(19) 0.0288(12) Uani 1 1 d . . .
N12 N 0.2200(4) 0.9181(2) 0.88996(18) 0.0273(11) Uani 1 1 d . . .
O1 O 0.6324(3) 0.95456(17) 0.92067(15) 0.0298(9) Uani 1 1 d . . .
O2 O 0.6236(3) 0.97408(17) 1.03082(14) 0.0283(9) Uani 1 1 d . . .
O3 O 0.4419(3) 1.01494(18) 0.98639(14) 0.0304(10) Uani 1 1 d . . .
O4 O 0.5816(3) 1.06777(16) 0.90080(14) 0.0275(9) Uani 1 1 d . . .
O5 O 0.6100(3) 1.09571(16) 1.00826(14) 0.0289(9) Uani 1 1 d . . .
O6 O 0.7881(3) 1.03565(16) 0.97476(15) 0.0298(9) Uani 1 1 d . . .
O7 O 0.2832(3) 1.00922(18) 0.81370(15) 0.0311(10) Uani 1 1 d . . .
O8 O 0.1047(3) 1.04164(16) 0.75923(14) 0.0271(9) Uani 1 1 d . . .
O9 O 0.0784(3) 1.06262(17) 0.86793(14) 0.0277(9) Uani 1 1 d . . .
O10 O -0.0604(3) 0.97371(17) 0.80739(14) 0.0281(9) Uani 1 1 d . . .
O11 O 0.1280(3) 0.92204(16) 0.78420(14) 0.0250(9) Uani 1 1 d . . .
O12 O 0.1358(3) 0.95000(17) 0.89135(15) 0.0291(10) Uani 1 1 d . . .
Cu1 Cu 0.61102(5) 1.02237(3) 0.96607(3) 0.02746(18) Uani 1 1 d . . .
Cu2 Cu 0.10988(5) 0.99328(3) 0.82561(2) 0.02532(17) Uani 1 1 d . . .
O21 O 0.6355(4) 0.6375(2) 0.01210(18) 0.0539(13) Uani 1 1 d . . .
O22 O 0.7184(3) 0.5563(2) -0.0244(2) 0.0519(13) Uani 1 1 d . . .
O23 O 0.6758(3) 0.6345(2) -0.08116(17) 0.0462(12) Uani 1 1 d . . .
O24 O 0.5467(4) 0.5737(2) -0.0458(2) 0.0583(14) Uani 1 1 d . . .
Cl3 Cl 0.64357(12) 0.60020(8) -0.03393(6) 0.0432(4) Uani 1 1 d . . .
O13 O 0.0120(5) 0.2753(3) 0.9625(3) 0.108(3) Uani 1 1 d . . .
O14 O 0.1539(3) 0.2822(2) 0.90572(19) 0.0495(12) Uani 1 1 d . . .
O15 O 0.0809(5) 0.1931(2) 0.9183(3) 0.098(2) Uani 1 1 d . . .
O16 O -0.0040(4) 0.2616(3) 0.8709(2) 0.0647(15) Uani 1 1 d . . .
Cl1 Cl 0.06069(12) 0.25270(7) 0.91645(6) 0.0384(4) Uani 1 1 d . . .
O17 O 0.2280(7) 0.6434(8) 0.8910(3) 0.265(9) Uani 1 1 d . . .
O18 O 0.2494(5) 0.6020(3) 0.8085(3) 0.107(3) Uani 1 1 d . . .
O19 O 0.2201(5) 0.6964(3) 0.8137(3) 0.100(2) Uani 1 1 d . . .
O20 O 0.0908(4) 0.6316(3) 0.8375(2) 0.0712(16) Uani 1 1 d . . .
Cl2 Cl 0.19677(15) 0.64330(9) 0.84138(7) 0.0561(5) Uani 1 1 d . . .
O25 O 0.6096(9) 0.7926(6) 0.8057(4) 0.206(7) Uani 1 1 d . . .
O26 O 0.6812(8) 0.8326(3) 0.7350(4) 0.159(4) Uani 1 1 d . . .
O27 O 0.5425(4) 0.8774(3) 0.7771(3) 0.086(2) Uani 1 1 d . . .
O28 O 0.6579(18) 0.8492(10) 0.8446(9) 0.107(11) Uani 0.38(2) 1 d P A 1
O28' O 0.7140(8) 0.8884(7) 0.7959(6) 0.115(8) Uani 0.62(2) 1 d P A 2
Cl4 Cl 0.63177(18) 0.84508(12) 0.78229(10) 0.0800(8) Uani 1 1 d . A .

loop_
_atom_site_aniso_label
_atom_site_aniso_U_11
_atom_site_aniso_U_22
_atom_site_aniso_U_33
_atom_site_aniso_U_23
_atom_site_aniso_U_13
_atom_site_aniso_U_12
C61 0.102(8) 0.101(7) 0.047(5) 0.007(5) -0.008(5) 0.021(7)
C62 0.057(5) 0.063(6) 0.070(6) 0.013(5) 0.006(5) -0.002(5)
C63 0.085(7) 0.106(8) 0.068(5) -0.036(6) 0.033(6) -0.049(7)
C64 0.046(6) 0.191(14) 0.032(4) 0.022(6) -0.001(4) 0.012(7)
C65 0.063(6) 0.119(8) 0.041(5) 0.002(5) 0.001(4) 0.027(6)
C66 0.052(5) 0.046(5) 0.046(5) 0.007(4) 0.005(4) -0.002(4)
C67 0.210(18) 0.117(12) 0.165(14) 0.023(10) -0.061(14) -0.041(14)
C68 0.227(19) 0.052(8) 0.072(7) -0.007(6) -0.012(12) -0.032(10)
N13 0.141(9) 0.079(6) 0.077(6) -0.006(5) 0.016(6) -0.029(6)
N14 0.104(8) 0.293(17) 0.101(8) 0.112(10) 0.037(7) 0.090(10)
N15 0.092(6) 0.041(4) 0.068(5) 0.002(4) 0.005(4) -0.019(4)
N16 0.193(14) 0.100(9) 0.134(10) -0.017(7) -0.006(10) 0.034(10)
O29 0.093(6) 0.092(5) 0.200(10) 0.044(6) -0.013(6) -0.011(5)
C1 0.031(4) 0.033(4) 0.041(4) -0.005(3) 0.007(3) -0.002(3)
C2 0.028(3) 0.039(4) 0.030(3) -0.005(3) 0.008(3) 0.002(3)
C3 0.026(3) 0.043(4) 0.037(3) -0.005(3) 0.000(3) 0.005(3)
C4 0.023(3) 0.041(4) 0.029(3) 0.001(3) 0.002(3) 0.004(3)
C5 0.023(3) 0.032(4) 0.032(3) -0.004(3) -0.001(3) -0.002(3)
C6 0.024(3) 0.034(4) 0.032(3) 0.007(3) -0.008(3) -0.002(3)
C7 0.034(4) 0.049(5) 0.033(3) 0.007(3) 0.000(3) -0.004(3)
C8 0.028(4) 0.051(5) 0.040(4) 0.018(3) 0.000(3) -0.006(3)
C9 0.022(3) 0.065(5) 0.026(3) 0.019(3) -0.001(3) -0.005(3)
C10 0.017(3) 0.051(4) 0.025(3) 0.003(3) 0.001(3) -0.002(3)
C11 0.019(3) 0.047(4) 0.026(3) 0.006(3) -0.001(3) 0.002(3)
C12 0.028(4) 0.068(5) 0.028(3) -0.002(3) 0.000(3) -0.006(4)
C13 0.033(4) 0.079(6) 0.029(3) -0.006(4) -0.004(3) 0.000(4)
C14 0.035(4) 0.072(5) 0.029(3) -0.005(3) 0.006(3) 0.011(4)
C15 0.034(4) 0.051(4) 0.037(3) 0.003(3) -0.007(3) 0.009(4)
C16 0.035(4) 0.046(4) 0.023(3) -0.002(3) -0.006(3) -0.001(3)
C17 0.034(4) 0.064(5) 0.028(3) -0.001(3) 0.001(3) 0.002(4)
C18 0.039(4) 0.079(6) 0.048(4) -0.021(4) -0.014(4) 0.022(4)
C19 0.032(4) 0.059(5) 0.047(4) -0.021(4) -0.009(3) 0.021(4)
C20 0.027(3) 0.039(4) 0.029(3) -0.009(3) 0.005(3) 0.002(3)
C21 0.034(4) 0.033(4) 0.037(3) -0.010(3) -0.008(3) 0.006(3)
C22 0.040(4) 0.043(4) 0.030(3) 0.003(3) 0.000(3) 0.000(3)
C23 0.043(4) 0.040(4) 0.042(4) -0.006(3) -0.006(3) -0.009(3)
C24 0.024(3) 0.040(4) 0.040(4) -0.013(3) -0.003(3) -0.006(3)
C25 0.016(3) 0.042(4) 0.034(3) -0.008(3) -0.001(3) 0.000(3)
C26 0.016(3) 0.036(4) 0.033(3) -0.009(3) -0.002(3) 0.000(3)
C27 0.012(3) 0.059(5) 0.037(3) -0.004(3) -0.005(3) -0.007(3)
C28 0.029(4) 0.073(6) 0.032(3) -0.004(4) -0.017(3) 0.001(4)
C29 0.024(3) 0.063(5) 0.035(3) 0.006(3) -0.005(3) 0.000(4)
C30 0.026(3) 0.037(4) 0.048(4) 0.009(3) -0.005(3) 0.000(3)
C31 0.026(3) 0.037(4) 0.048(4) 0.008(3) 0.004(3) 0.002(3)
C32 0.026(3) 0.048(4) 0.053(4) -0.002(3) 0.008(4) 0.004(4)
C33 0.025(3) 0.068(5) 0.034(3) 0.003(3) 0.006(3) -0.001(4)
C34 0.025(3) 0.037(4) 0.039(3) 0.008(3) 0.015(3) 0.004(3)
C35 0.025(3) 0.042(4) 0.032(3) 0.009(3) -0.003(3) 0.001(3)
C36 0.029(3) 0.039(4) 0.033(3) 0.001(3) 0.010(3) 0.009(3)
C37 0.039(4) 0.037(4) 0.052(4) 0.011(3) 0.012(3) -0.008(3)
C38 0.051(5) 0.031(4) 0.059(5) 0.012(3) 0.002(4) -0.012(4)
C39 0.044(4) 0.026(4) 0.046(4) 0.009(3) 0.005(3) 0.005(3)
C40 0.035(3) 0.032(4) 0.023(3) 0.006(2) 0.001(3) 0.002(3)
C41 0.025(3) 0.030(4) 0.027(3) 0.001(3) 0.008(3) 0.001(3)
C42 0.044(4) 0.031(4) 0.034(3) 0.001(3) -0.007(3) 0.008(3)
C43 0.031(4) 0.060(5) 0.038(4) -0.012(3) -0.003(3) 0.007(3)
C44 0.035(4) 0.035(4) 0.037(4) -0.008(3) 0.012(3) 0.001(3)
C45 0.034(4) 0.030(3) 0.028(3) -0.004(3) 0.014(3) -0.001(3)
C46 0.022(3) 0.047(4) 0.028(3) 0.000(3) 0.000(3) -0.001(3)
C47 0.023(3) 0.058(5) 0.036(3) 0.007(3) -0.003(3) -0.004(3)
C48 0.033(4) 0.066(5) 0.034(3) -0.020(3) 0.002(3) -0.010(4)
C49 0.023(3) 0.052(4) 0.036(3) -0.003(3) -0.007(3) 0.003(3)
C50 0.022(3) 0.034(4) 0.032(3) -0.007(3) 0.003(3) -0.009(3)
C51 0.021(3) 0.034(4) 0.034(3) -0.005(3) -0.004(3) 0.001(3)
C52 0.033(4) 0.037(4) 0.039(4) -0.005(3) 0.001(3) -0.005(3)
C53 0.039(4) 0.037(4) 0.051(4) -0.002(3) -0.005(3) -0.007(3)
C54 0.038(4) 0.037(4) 0.051(4) 0.007(3) 0.008(3) 0.000(3)
C55 0.030(3) 0.021(3) 0.034(3) -0.001(2) -0.002(3) 0.005(3)
C56 0.026(3) 0.036(4) 0.029(3) 0.008(3) -0.004(3) 0.005(3)
C57 0.040(4) 0.040(4) 0.040(4) -0.005(3) -0.002(3) -0.008(3)
C58 0.024(3) 0.048(4) 0.055(4) 0.004(3) -0.007(3) 0.006(4)
C59 0.023(3) 0.053(4) 0.038(3) 0.007(3) -0.013(3) 0.001(3)
C60 0.034(4) 0.042(4) 0.016(3) 0.001(3) -0.002(3) -0.001(3)
N1 0.024(3) 0.034(3) 0.025(3) -0.001(2) -0.003(2) -0.004(2)
N2 0.023(3) 0.050(4) 0.022(2) 0.004(2) -0.005(2) -0.001(3)
N3 0.014(2) 0.058(4) 0.025(3) -0.012(3) 0.001(2) -0.003(2)
N4 0.021(3) 0.043(3) 0.023(3) 0.001(2) 0.000(2) 0.002(2)
N5 0.025(3) 0.033(3) 0.027(3) -0.005(2) 0.004(2) -0.005(2)
N6 0.024(3) 0.043(3) 0.028(3) 0.000(2) 0.003(2) -0.004(2)
N7 0.019(2) 0.037(3) 0.038(3) 0.010(2) 0.002(2) 0.001(2)
N8 0.029(3) 0.033(3) 0.023(2) 0.002(2) 0.001(2) 0.000(2)
N9 0.028(3) 0.031(3) 0.025(3) -0.007(2) -0.004(2) 0.005(2)
N10 0.016(2) 0.036(3) 0.027(2) 0.000(2) -0.001(2) -0.001(2)
N11 0.030(3) 0.028(3) 0.029(3) -0.002(2) 0.004(2) -0.005(2)
N12 0.031(3) 0.032(3) 0.019(2) -0.002(2) 0.000(2) -0.002(2)
O1 0.022(2) 0.036(2) 0.031(2) 0.0002(18) -0.0034(18) 0.0067(18)
O2 0.025(2) 0.035(2) 0.0243(19) 0.0000(17) -0.0002(18) -0.011(2)
O3 0.023(2) 0.047(3) 0.0212(19) 0.0001(18) 0.0041(17) -0.007(2)
O4 0.026(2) 0.034(2) 0.0232(19) -0.0032(17) 0.0023(18) 0.0068(19)
O5 0.020(2) 0.037(2) 0.030(2) -0.0102(17) 0.0018(19) -0.005(2)
O6 0.029(2) 0.036(2) 0.025(2) -0.0032(18) 0.0018(18) 0.0030(19)
O7 0.023(2) 0.045(3) 0.025(2) -0.0025(19) 0.0027(17) -0.003(2)
O8 0.026(2) 0.031(2) 0.0251(19) -0.0060(16) 0.0032(19) -0.003(2)
O9 0.027(2) 0.036(2) 0.0192(19) -0.0008(17) -0.0006(17) 0.0037(19)
O10 0.025(2) 0.039(2) 0.0201(19) -0.0046(17) 0.0032(17) 0.0001(19)
O11 0.021(2) 0.031(2) 0.0231(18) -0.0046(16) 0.0017(17) -0.0013(18)
O12 0.026(2) 0.034(2) 0.027(2) 0.0003(17) 0.0055(18) 0.0040(19)
Cu1 0.0235(4) 0.0365(4) 0.0224(3) -0.0016(3) -0.0002(3) -0.0008(3)
Cu2 0.0250(4) 0.0301(4) 0.0209(3) -0.0007(3) -0.0005(3) 0.0000(3)
O21 0.047(3) 0.077(4) 0.038(2) -0.012(2) 0.005(2) 0.003(3)
O22 0.036(3) 0.065(3) 0.055(3) 0.007(3) 0.004(2) 0.017(2)
O23 0.047(3) 0.056(3) 0.036(2) 0.002(2) 0.003(2) -0.002(2)
O24 0.039(3) 0.075(4) 0.060(3) -0.009(3) -0.002(3) -0.015(3)
Cl3 0.0328(9) 0.0634(12) 0.0335(8) 0.0008(8) -0.0008(8) 0.0001(8)
O13 0.076(4) 0.150(6) 0.097(5) -0.087(5) 0.048(4) -0.062(4)
O14 0.036(3) 0.055(3) 0.057(3) 0.003(2) 0.008(2) -0.006(2)
O15 0.113(6) 0.046(4) 0.134(6) 0.023(4) -0.017(5) -0.012(4)
O16 0.049(3) 0.096(4) 0.049(3) -0.001(3) -0.008(3) -0.005(3)
Cl1 0.0341(9) 0.0411(10) 0.0400(9) 0.0011(7) -0.0028(8) -0.0083(8)
O17 0.104(7) 0.65(3) 0.041(4) 0.019(9) -0.018(4) -0.154(12)
O18 0.078(5) 0.074(4) 0.169(7) -0.048(5) 0.038(5) -0.006(4)
O19 0.090(5) 0.050(4) 0.162(7) 0.012(4) -0.007(5) -0.016(4)
O20 0.052(3) 0.097(4) 0.065(4) -0.002(3) 0.008(3) -0.022(3)
Cl2 0.0560(12) 0.0701(14) 0.0423(10) 0.0017(9) 0.0055(9) -0.0023(11)
O25 0.188(10) 0.243(12) 0.186(10) 0.166(10) 0.119(9) 0.138(10)
O26 0.196(9) 0.072(5) 0.209(10) 0.043(6) 0.120(8) 0.067(6)
O27 0.047(3) 0.064(4) 0.147(6) -0.010(4) -0.019(4) 0.025(3)
O28 0.115(19) 0.096(16) 0.112(19) -0.032(13) -0.058(15) 0.026(14)
O28' 0.040(7) 0.165(14) 0.140(14) -0.066(12) -0.020(7) 0.021(7)
Cl4 0.0668(16) 0.0932(19) 0.0799(15) -0.0247(14) -0.0145(13) 0.0441(14)

loop_
_atom_type_symbol
_atom_type_description
_atom_type_scat_dispersion_real
_atom_type_scat_dispersion_imag
_atom_type_scat_source
C C 0.0033 0.0016 'International Tables Vol C Tables 4.2.6.8 and 6.1.1.4'
H H 0.0000 0.0000 'International Tables Vol C Tables 4.2.6.8 and 6.1.1.4'
N N 0.0061 0.0033 'International Tables Vol C Tables 4.2.6.8 and 6.1.1.4'
O O 0.0106 0.0060 'International Tables Vol C Tables 4.2.6.8 and 6.1.1.4'
Cl Cl 0.1484 0.1585 'International Tables Vol C Tables 4.2.6.8 and 6.1.1.4'
Cu Cu 0.3201 1.2651 'International Tables Vol C Tables 4.2.6.8 and 6.1.1.4'

loop_
_geom_angle_atom_site_label_1
_geom_angle_atom_site_label_2
_geom_angle_atom_site_label_3
_geom_angle
_geom_angle_site_symmetry_1
_geom_angle_site_symmetry_3
_geom_angle_publ_flag
N13 C62 C61 175.5(10) . . ?
N14 C64 C63 177.1(12) . . ?
N15 C66 C65 176.8(9) . . ?
N16 C68 C67 175.9(15) . . ?
N1 C1 C2 120.3(6) . . ?
C3 C2 C1 119.8(6) . . ?
C2 C3 C4 120.0(6) . . ?
C5 C4 C3 119.4(6) . . ?
C4 C5 N1 119.9(5) . . ?
C4 C5 C6 123.4(5) . . ?
N1 C5 C6 116.7(5) . . ?
N2 C6 C7 119.7(6) . . ?
N2 C6 C5 117.9(5) . . ?
C7 C6 C5 122.4(6) . . ?
C6 C7 C8 119.6(7) . . ?
C9 C8 C7 119.2(6) . . ?
C10 C9 C8 121.0(6) . . ?
C9 C10 N2 119.5(6) . . ?
C9 C10 C11 124.4(5) . . ?
N2 C10 C11 116.1(6) . . ?
N3 C11 C12 118.1(6) . . ?
N3 C11 C10 119.2(5) . . ?
C12 C11 C10 122.7(6) . . ?
C13 C12 C11 119.5(6) . . ?
C12 C13 C14 120.5(6) . . ?
C13 C14 C15 120.3(7) . . ?
N3 C15 C14 119.2(6) . . ?
N4 C16 C17 120.4(6) . . ?
C16 C17 C18 118.9(6) . . ?
C19 C18 C17 118.9(7) . . ?
C18 C19 C20 121.1(7) . . ?
N4 C20 C19 119.2(6) . . ?
N4 C20 C21 116.7(5) . . ?
C19 C20 C21 123.9(6) . . ?
N5 C21 C22 119.7(6) . . ?
N5 C21 C20 118.1(6) . . ?
C22 C21 C20 122.0(6) . . ?
C21 C22 C23 120.0(6) . . ?
C22 C23 C24 117.9(6) . . ?
C25 C24 C23 120.6(6) . . ?
N5 C25 C24 120.1(6) . . ?
N5 C25 C26 116.9(5) . . ?
C24 C25 C26 123.0(5) . . ?
C27 C26 N6 119.7(6) . . ?
C27 C26 C25 125.2(6) . . ?
N6 C26 C25 115.1(5) . . ?
C26 C27 C28 121.3(6) . . ?
C29 C28 C27 118.3(6) . . ?
C28 C29 C30 121.1(6) . . ?
N6 C30 C29 118.9(6) . . ?
N7 C31 C32 121.4(6) . . ?
C31 C32 C33 119.6(6) . . ?
C34 C33 C32 118.9(6) . . ?
C33 C34 C35 120.2(6) . . ?
C34 C35 N7 120.1(6) . . ?
C34 C35 C36 124.1(6) . . ?
N7 C35 C36 115.7(5) . . ?
N8 C36 C37 119.8(6) . . ?
N8 C36 C35 117.8(6) . . ?
C37 C36 C35 122.2(6) . . ?
C38 C37 C36 118.6(6) . . ?
C39 C38 C37 120.6(6) . . ?
C38 C39 C40 120.2(6) . . ?
N8 C40 C39 119.0(6) . . ?
N8 C40 C41 118.0(5) . . ?
C39 C40 C41 123.0(6) . . ?
N9 C41 C42 120.1(5) . . ?
N9 C41 C40 117.0(5) . . ?
C42 C41 C40 122.7(5) . . ?
C41 C42 C43 118.9(6) . . ?
C44 C43 C42 118.6(6) . . ?
C45 C44 C43 119.2(6) . . ?
N9 C45 C44 122.6(6) . . ?
N10 C46 C47 120.5(6) . . ?
C46 C47 C48 119.4(6) . . ?
C47 C48 C49 119.0(6) . . ?
C50 C49 C48 119.4(6) . . ?
N10 C50 C49 120.4(6) . . ?
N10 C50 C51 117.2(5) . . ?
C49 C50 C51 122.4(6) . . ?
N11 C51 C52 119.1(6) . . ?
N11 C51 C50 117.8(5) . . ?
C52 C51 C50 123.1(5) . . ?
C53 C52 C51 120.3(6) . . ?
C52 C53 C54 119.1(7) . . ?
C55 C54 C53 120.9(7) . . ?
C54 C55 N11 118.4(6) . . ?
C54 C55 C56 124.1(6) . . ?
N11 C55 C56 117.4(5) . . ?
C57 C56 N12 119.4(5) . . ?
C57 C56 C55 123.1(6) . . ?
N12 C56 C55 117.4(5) . . ?
C56 C57 C58 120.6(6) . . ?
C59 C58 C57 117.7(6) . . ?
C60 C59 C58 121.0(6) . . ?
N12 C60 C59 120.4(6) . . ?
O1 N1 C1 118.8(5) . . ?
O1 N1 C5 120.6(5) . . ?
C1 N1 C5 120.6(5) . . ?
O2 N2 C6 118.9(5) . . ?
O2 N2 C10 120.3(5) . . ?
C6 N2 C10 120.8(5) . . ?
O3 N3 C15 119.5(5) . . ?
O3 N3 C11 118.1(5) . . ?
C15 N3 C11 122.4(5) . . ?
O4 N4 C20 121.2(5) . . ?
O4 N4 C16 117.5(5) . . ?
C20 N4 C16 121.3(5) . . ?
O5 N5 C25 119.4(5) . . ?
O5 N5 C21 119.3(5) . . ?
C25 N5 C21 121.3(5) . . ?
O6 N6 C30 120.1(5) . . ?
O6 N6 C26 119.3(5) . . ?
C30 N6 C26 120.6(5) . . ?
O7 N7 C31 120.7(5) . . ?
O7 N7 C35 119.7(5) . . ?
C31 N7 C35 119.6(5) . . ?
O8 N8 C40 119.6(5) . . ?
O8 N8 C36 119.1(5) . . ?
C40 N8 C36 121.3(5) . . ?
O9 N9 C45 119.6(5) . . ?
O9 N9 C41 119.8(5) . . ?
C45 N9 C41 120.5(5) . . ?
O10 N10 C46 119.4(5) . . ?
O10 N10 C50 119.5(5) . . ?
C46 N10 C50 121.2(5) . . ?
C51 N11 O11 119.4(5) . . ?
C51 N11 C55 122.1(5) . . ?
O11 N11 C55 118.5(5) . . ?
O12 N12 C60 120.0(5) . . ?
O12 N12 C56 119.2(5) . . ?
C60 N12 C56 120.7(5) . . ?
N1 O1 Cu1 113.3(3) . . ?
N2 O2 Cu1 113.6(3) . . ?
N3 O3 Cu1 113.0(3) . . ?
N4 O4 Cu1 114.0(3) . . ?
N5 O5 Cu1 113.3(3) . . ?
N6 O6 Cu1 110.5(3) . . ?
N7 O7 Cu2 113.0(3) . . ?
N8 O8 Cu2 114.3(3) . . ?
N9 O9 Cu2 112.2(3) . . ?
N10 O10 Cu2 113.5(3) . . ?
N11 O11 Cu2 113.5(3) . . ?
N12 O12 Cu2 114.2(3) . . ?
O1 Cu1 O2 89.97(16) . . ?
O1 Cu1 O4 89.18(16) . . ?
O2 Cu1 O4 173.21(16) . . ?
O1 Cu1 O5 171.16(17) . . ?
O2 Cu1 O5 93.34(16) . . ?
O4 Cu1 O5 88.48(16) . . ?
O1 Cu1 O3 101.91(15) . . ?
O2 Cu1 O3 81.96(15) . . ?
O4 Cu1 O3 91.62(15) . . ?
O5 Cu1 O3 86.68(16) . . ?
O1 Cu1 O6 90.83(14) . . ?
O2 Cu1 O6 85.20(15) . . ?
O4 Cu1 O6 101.55(15) . . ?
O5 Cu1 O6 81.29(15) . . ?
O3 Cu1 O6 161.84(13) . . ?
O12 Cu2 O11 88.98(16) . . ?
O12 Cu2 O9 90.70(16) . . ?
O11 Cu2 O9 174.66(16) . . ?
O12 Cu2 O8 171.42(17) . . ?
O11 Cu2 O8 92.65(15) . . ?
O9 Cu2 O8 88.45(15) . . ?
O12 Cu2 O7 90.86(15) . . ?
O11 Cu2 O7 86.99(15) . . ?
O9 Cu2 O7 98.35(15) . . ?
O8 Cu2 O7 80.82(15) . . ?
O12 Cu2 O10 103.36(15) . . ?
O11 Cu2 O10 81.54(15) . . ?
O9 Cu2 O10 93.35(15) . . ?
O8 Cu2 O10 85.22(15) . . ?
O7 Cu2 O10 161.48(13) . . ?
O21 Cl3 O22 110.2(3) . . ?
O21 Cl3 O24 110.6(3) . . ?
O22 Cl3 O24 109.9(3) . . ?
O21 Cl3 O23 109.1(3) . . ?
O22 Cl3 O23 108.3(3) . . ?
O24 Cl3 O23 108.7(3) . . ?
O15 Cl1 O13 115.1(5) . . ?
O15 Cl1 O16 106.3(4) . . ?
O13 Cl1 O16 108.2(4) . . ?
O15 Cl1 O14 108.2(4) . . ?
O13 Cl1 O14 111.3(3) . . ?
O16 Cl1 O14 107.4(3) . . ?
O17 Cl2 O20 112.0(4) . . ?
O17 Cl2 O18 112.7(8) . . ?
O20 Cl2 O18 108.0(4) . . ?
O17 Cl2 O19 112.5(8) . . ?
O20 Cl2 O19 109.8(4) . . ?
O18 Cl2 O19 101.3(4) . . ?
Cl4 O25 O28 59.6(11) . . ?
Cl4 O28 O25 48.6(6) . . ?
O26 Cl4 O25 105.9(6) . . ?
O26 Cl4 O27 115.7(6) . . ?
O25 Cl4 O27 109.4(5) . . ?
O26 Cl4 O28' 89.4(7) . . ?
O25 Cl4 O28' 129.9(9) . . ?
O27 Cl4 O28' 105.5(6) . . ?
O26 Cl4 O28 137.8(10) . . ?
O25 Cl4 O28 71.9(10) . . ?
O27 Cl4 O28 103.9(9) . . ?
O28' Cl4 O28 65.7(9) . . ?

loop_
_geom_bond_atom_site_label_1
_geom_bond_atom_site_label_2
_geom_bond_distance
_geom_bond_site_symmetry_2
_geom_bond_publ_flag
C61 C62 1.490(12) . ?
C62 N13 1.114(10) . ?
C63 C64 1.432(15) . ?
C64 N14 1.111(16) . ?
C65 C66 1.448(11) . ?
C66 N15 1.099(9) . ?
C67 C68 1.44(2) . ?
C68 N16 1.25(2) . ?
C1 N1 1.357(7) . ?
C1 C2 1.377(9) . ?
C2 C3 1.365(8) . ?
C3 C4 1.397(8) . ?
C4 C5 1.370(8) . ?
C5 N1 1.377(7) . ?
C5 C6 1.469(8) . ?
C6 N2 1.371(8) . ?
C6 C7 1.384(9) . ?
C7 C8 1.390(9) . ?
C8 C9 1.380(9) . ?
C9 C10 1.364(9) . ?
C10 N2 1.375(7) . ?
C10 C11 1.455(9) . ?
C11 N3 1.368(8) . ?
C11 C12 1.423(8) . ?
C12 C13 1.352(10) . ?
C13 C14 1.373(10) . ?
C14 C15 1.385(9) . ?
C15 N3 1.342(8) . ?
C16 N4 1.365(7) . ?
C16 C17 1.376(9) . ?
C17 C18 1.409(10) . ?
C18 C19 1.367(9) . ?
C19 C20 1.380(9) . ?
C20 N4 1.350(8) . ?
C20 C21 1.477(9) . ?
C21 N5 1.359(8) . ?
C21 C22 1.384(9) . ?
C22 C23 1.397(9) . ?
C23 C24 1.395(9) . ?
C24 C25 1.371(9) . ?
C25 N5 1.345(7) . ?
C25 C26 1.491(9) . ?
C26 C27 1.361(8) . ?
C26 N6 1.378(8) . ?
C27 C28 1.375(9) . ?
C28 C29 1.360(10) . ?
C29 C30 1.403(9) . ?
C30 N6 1.347(8) . ?
C31 N7 1.342(8) . ?
C31 C32 1.355(9) . ?
C32 C33 1.406(9) . ?
C33 C34 1.356(9) . ?
C34 C35 1.374(9) . ?
C35 N7 1.378(7) . ?
C35 C36 1.467(9) . ?
C36 N8 1.362(7) . ?
C36 C37 1.410(9) . ?
C37 C38 1.384(10) . ?
C38 C39 1.365(9) . ?
C39 C40 1.404(9) . ?
C40 N8 1.361(7) . ?
C40 C41 1.460(8) . ?
C41 N9 1.361(7) . ?
C41 C42 1.386(8) . ?
C42 C43 1.410(9) . ?
C43 C44 1.402(9) . ?
C44 C45 1.349(9) . ?
C45 N9 1.334(7) . ?
C46 N10 1.352(7) . ?
C46 C47 1.380(8) . ?
C47 C48 1.394(9) . ?
C48 C49 1.408(9) . ?
C49 C50 1.372(8) . ?
C50 N10 1.361(8) . ?
C50 C51 1.469(8) . ?
C51 N11 1.336(7) . ?
C51 C52 1.387(9) . ?
C52 C53 1.370(9) . ?
C53 C54 1.377(9) . ?
C54 C55 1.365(9) . ?
C55 N11 1.376(7) . ?
C55 C56 1.461(8) . ?
C56 C57 1.368(9) . ?
C56 N12 1.379(8) . ?
C57 C58 1.393(9) . ?
C58 C59 1.391(9) . ?
C59 C60 1.355(9) . ?
C60 N12 1.345(7) . ?
N1 O1 1.337(6) . ?
N2 O2 1.312(6) . ?
N3 O3 1.330(6) . ?
N4 O4 1.328(6) . ?
N5 O5 1.341(6) . ?
N6 O6 1.307(6) . ?
N7 O7 1.307(6) . ?
N8 O8 1.320(6) . ?
N9 O9 1.332(6) . ?
N10 O10 1.332(6) . ?
N11 O11 1.350(6) . ?
N12 O12 1.334(6) . ?
O1 Cu1 1.951(4) . ?
O2 Cu1 1.961(4) . ?
O3 Cu1 2.292(4) . ?
O4 Cu1 1.966(4) . ?
O5 Cu1 1.994(4) . ?
O6 Cu1 2.366(4) . ?
O7 Cu2 2.334(4) . ?
O8 Cu2 1.989(4) . ?
O9 Cu2 1.961(4) . ?
O10 Cu2 2.335(4) . ?
O11 Cu2 1.957(4) . ?
O12 Cu2 1.941(4) . ?
O21 Cl3 1.433(5) . ?
O22 Cl3 1.436(5) . ?
O23 Cl3 1.475(5) . ?
O24 Cl3 1.449(5) . ?
O13 Cl1 1.410(6) . ?
O14 Cl1 1.432(5) . ?
O15 Cl1 1.407(6) . ?
O16 Cl1 1.428(5) . ?
O17 Cl2 1.296(7) . ?
O18 Cl2 1.436(6) . ?
O19 Cl2 1.441(6) . ?
O20 Cl2 1.427(5) . ?
O25 Cl4 1.377(10) . ?
O25 O28 1.75(2) . ?
O26 Cl4 1.370(9) . ?
O27 Cl4 1.402(5) . ?
O28 Cl4 1.58(2) . ?
O28' Cl4 1.516(13) . ?
